data_2217185
loop_
_publ_author_name
'Ashmore, Jason'
'Bishop, Roger'
'Craig, Donald C.'
'Scudder, Marcia L.'

_publ_section_title
2,3,10,11-Tetramethoxy-6,7,14,15-tetrahydro-6,14-methanocycloocta[1,2-<i>b</i>;5,6-<i>b</i>']diquinoline
_journal_coeditor_code LN2008
_journal_issue 1
_journal_name_full 'Acta Crystallographica Section E'
_journal_page_first o48
_journal_page_last o48
_journal_paper_doi 10.1107/S1600536807061235
_journal_volume 64
_journal_year 2008
_chemical_formula_iupac 'C27 H26 N2 O4'
_chemical_formula_moiety 'C27 H26 N2 O4'
_chemical_formula_sum 'C27 H26 N2 O4'
_chemical_formula_weight 442.5
_chemical_name_systematic
;
2,3,10,11-Tetramethoxy-6,7,14,15-tetrahydro-6,14-
methanocycloocta[1,2-<i>b</i>;5,6-<i>b'</i>]diquinoline
;
_space_group_crystal_system monoclinic
_space_group_IT_number 15
_space_group_name_Hall '-C 2yc'
_space_group_name_H-M_alt 'C 1 2/c 1'
_atom_type_scat_source 'International Tables for X-ray Crystallography, Vol. IV'
_cell_angle_alpha 90
_cell_angle_beta 100.79(3)
_cell_angle_gamma 90
_cell_formula_units_Z 4
_cell_length_a 14.137(7)
_cell_length_b 9.533(6)
_cell_length_c 16.551(7)
_cell_measurement_reflns_used 11
_cell_measurement_temperature 294
_cell_measurement_theta_max 11
_cell_measurement_theta_min 10
_cell_volume 2191(2)
_computing_cell_refinement 'CAD4 Software (Schagen <i>et al.</i>,  1989)'
_computing_data_collection 'CAD-4 Software (Schagen <i>et al.</i>,  1989)'
_computing_data_reduction 'Local program'
_computing_molecular_graphics
;
ORTEPII (Johnson, 1976) and CrystalMaker (CrystalMaker, 2005)
;
_computing_publication_material 'Local programs'
_computing_structure_refinement 'RAELS (Rae, 2000)'
_computing_structure_solution 'SIR92 (Altomare <i>et al.</i>,  1994)'
_diffrn_measured_fraction_theta_full 1.00
_diffrn_measured_fraction_theta_max 1.00
_diffrn_measurement_device_type 'Enraf--Nonius CAD-4'
_diffrn_measurement_method \w--2\q
_diffrn_radiation_type 'Mo K\a'
_diffrn_radiation_wavelength 0.71073
_diffrn_reflns_av_R_equivalents 0.062
_diffrn_reflns_limit_h_max 16
_diffrn_reflns_limit_h_min -16
_diffrn_reflns_limit_k_max 11
_diffrn_reflns_limit_k_min 0
_diffrn_reflns_limit_l_max 19
_diffrn_reflns_limit_l_min 0
_diffrn_reflns_number 1999
_diffrn_reflns_theta_full 25
_diffrn_reflns_theta_max 25
_diffrn_standards_decay_% 0
_diffrn_standards_interval_time 30
_diffrn_standards_number 1
_exptl_absorpt_coefficient_mu 0.089
_exptl_absorpt_correction_type none
_exptl_crystal_colour colourless
_exptl_crystal_density_diffrn 1.34
_exptl_crystal_density_method 'not measured'
_exptl_crystal_description irregular
_exptl_crystal_F_000 936.0
_exptl_crystal_size_rad 0.12
_refine_diff_density_max 0.56
_refine_diff_density_min -0.48
_refine_ls_extinction_method none
_refine_ls_goodness_of_fit_ref 1.41
_refine_ls_hydrogen_treatment noref
_refine_ls_number_parameters 150
_refine_ls_number_reflns 803
_refine_ls_number_restraints 0
_refine_ls_R_factor_gt 0.050
_refine_ls_shift/su_max 0.001
_refine_ls_structure_factor_coef F
_refine_ls_weighting_details 'w = 1/[\s^2^(F) + 0.0004F^2^]'
_refine_ls_weighting_scheme calc
_refine_ls_wR_factor_ref 0.053
_reflns_number_gt 803
_reflns_number_total 1926
_reflns_threshold_expression I>2\s(I)
_cod_data_source_file ln2008.cif
_cod_data_source_block I
_cod_depositor_comments
;
 Updating space group information and adding the symmetry operation list.

 Antanas Vaitkus,
 2018-06-14
;
_cod_database_code 2217185
_cod_database_fobs_code 2217185

loop_
_space_group_symop_id
_space_group_symop_operation_xyz
1 x,y,z
2 -x,y,-z+1/2
3 -x,-y,-z
4 x,-y,z+1/2
5 x+1/2,y+1/2,z
6 -x+1/2,y+1/2,-z+1/2
7 -x+1/2,-y+1/2,-z
8 x+1/2,-y+1/2,z+1/2

loop_
_atom_site_type_symbol
_atom_site_label
_atom_site_fract_x
_atom_site_fract_y
_atom_site_fract_z
_atom_site_U_iso_or_equiv
_atom_site_adp_type
_atom_site_occupancy
O O1 0.3447(2) -0.0160(3) 0.3564(2) 0.0590(10) Uani 1.0
O O2 0.2109(2) -0.1040(3) 0.4273(2) 0.0559(9) Uani 1.0
N N1 0.4643(2) 0.2977(4) 0.5789(2) 0.0470(10) Uani 1.0
C C1 0.5320(4) 0.4581(5) 0.6853(3) 0.0550(10) Uani 1.0
C C2 0.4554(3) 0.3525(4) 0.6509(3) 0.0430(10) Uani 1.0
C C3 0.3824(3) 0.3145(5) 0.6937(3) 0.0450(10) Uani 1.0
C C4 0.3736(3) 0.3841(5) 0.7746(3) 0.0540(10) Uani 1.0
C C5 0.5000 0.5529(7) 0.7500 0.062(2) Uani 1.0
C C6 0.3986(3) 0.1982(4) 0.5451(3) 0.0410(10) Uani 1.0
C C7 0.4076(3) 0.1425(5) 0.4682(2) 0.0420(10) Uani 1.0
C C8 0.3440(3) 0.0430(5) 0.4314(3) 0.0430(10) Uani 1.0
C C9 0.2697(3) -0.0039(5) 0.4705(3) 0.0420(10) Uani 1.0
C C10 0.2596(3) 0.0469(4) 0.5446(3) 0.0440(10) Uani 1.0
C C11 0.3242(3) 0.1518(5) 0.5843(2) 0.0420(10) Uani 1.0
C C12 0.3174(3) 0.2147(5) 0.6597(3) 0.0450(10) Uani 1.0
C C13 0.4183(4) 0.0306(6) 0.3148(3) 0.076(2) Uani 1.0
C C14 0.1350(3) -0.1571(5) 0.4654(3) 0.0610(10) Uani 1.0
H HC1 0.5453 0.5182 0.6392 0.055 Uani 1.0
H H1C4 0.3577 0.3110 0.8132 0.054 Uani 1.0
H H2C4 0.3207 0.4552 0.7640 0.054 Uani 1.0
H H1C5 0.4451 0.6135 0.7235 0.062 Uani 0.5
H H2C5 0.5549 0.6135 0.7765 0.062 Uani 0.5
H HC7 0.4605 0.1755 0.4404 0.042 Uani 1.0
H HC10 0.2068 0.0110 0.5717 0.044 Uani 1.0
H HC12 0.2646 0.1863 0.6889 0.045 Uani 1.0
H H1C13 0.4120 -0.0191 0.2609 0.076 Uani 1.0
H H2C13 0.4118 0.1340 0.3051 0.076 Uani 1.0
H H3C13 0.4827 0.0098 0.3492 0.076 Uani 1.0
H H1C14 0.0972 -0.2287 0.4287 0.061 Uani 1.0
H H2C14 0.1634 -0.2014 0.5193 0.061 Uani 1.0
H H3C14 0.0917 -0.0783 0.4748 0.061 Uani 1.0

loop_
_atom_site_aniso_label
_atom_site_aniso_U_11
_atom_site_aniso_U_22
_atom_site_aniso_U_33
_atom_site_aniso_U_12
_atom_site_aniso_U_13
_atom_site_aniso_U_23
_atom_site_aniso_type_symbol
O1 0.058(2) 0.066(2) 0.055(2) -0.016(2) 0.018(2) -0.021(2) O
O2 0.050(2) 0.057(2) 0.060(2) -0.014(2) 0.007(2) 0.003(2) O
N1 0.049(2) 0.050(3) 0.040(2) -0.007(2) 0.000(2) 0.002(2) N
C1 0.067(3) 0.050(3) 0.044(3) -0.007(3) 0.000(3) 0.004(3) C
C2 0.049(3) 0.039(3) 0.040(3) 0.005(2) 0.001(2) 0.004(3) C
C3 0.046(3) 0.047(3) 0.039(3) 0.009(2) 0.001(2) 0.007(2) C
C4 0.060(3) 0.060(3) 0.039(3) 0.020(3) -0.001(2) -0.006(3) C
C5 0.089(6) 0.045(5) 0.048(4) 0.0000 -0.002(4) 0.0000 C
C6 0.039(3) 0.044(3) 0.038(3) 0.006(2) 0.002(2) 0.007(2) C
C7 0.036(3) 0.054(3) 0.039(3) -0.006(2) 0.010(2) -0.003(3) C
C8 0.042(3) 0.045(3) 0.040(3) 0.006(2) 0.007(2) 0.002(3) C
C9 0.036(3) 0.041(3) 0.047(3) -0.006(2) 0.001(2) 0.001(3) C
C10 0.038(3) 0.043(3) 0.051(3) -0.003(2) 0.006(2) 0.006(2) C
C11 0.042(3) 0.044(3) 0.040(3) 0.006(3) 0.007(2) 0.013(3) C
C12 0.043(3) 0.054(3) 0.038(3) 0.006(3) 0.007(2) 0.012(2) C
C13 0.074(4) 0.106(5) 0.056(3) -0.032(3) 0.029(3) -0.029(3) C
C14 0.050(3) 0.060(3) 0.072(3) -0.017(3) 0.004(3) 0.008(3) C

loop_
_geom_angle_atom_site_label_1
_geom_angle_atom_site_label_2
_geom_angle_atom_site_label_3
_geom_angle_site_symmetry_1
_geom_angle_site_symmetry_2
_geom_angle_site_symmetry_3
_geom_angle
_geom_angle_publ_flag
C8 O1 C13 1_555 1_555 1_555 116.3(4) no
C9 O2 C14 1_555 1_555 1_555 116.5(3) no
C2 N1 C6 1_555 1_555 1_555 117.9(4) no
C2 C1 C4 1_555 1_555 4_656 111.0(4) no
C2 C1 C5 1_555 1_555 1_555 111.9(4) no
C2 C1 HC1 1_555 1_555 1_555 108.6 no
C4 C1 C5 4_656 1_555 1_555 108.3(3) no
C4 C1 HC1 4_656 1_555 1_555 108.6 no
C5 C1 HC1 1_555 1_555 1_555 108.6 no
N1 C2 C1 1_555 1_555 1_555 114.8(4) no
N1 C2 C3 1_555 1_555 1_555 123.6(4) no
C1 C2 C3 1_555 1_555 1_555 121.6(4) no
C2 C3 C4 1_555 1_555 1_555 121.3(4) no
C2 C3 C12 1_555 1_555 1_555 118.2(4) no
C4 C3 C12 1_555 1_555 1_555 120.5(4) no
C1 C4 C3 4_656 1_555 1_555 111.8(4) no
C1 C4 H1C4 4_656 1_555 1_555 108.9 no
C1 C4 H2C4 4_656 1_555 1_555 108.9 no
C3 C4 H1C4 1_555 1_555 1_555 108.9 no
C3 C4 H2C4 1_555 1_555 1_555 108.9 no
H1C4 C4 H2C4 1_555 1_555 1_555 109.5 no
C1 C5 C1 1_555 1_555 4_656 107.7(5) no
C1 C5 H1C5 1_555 1_555 1_555 109.9 no
C1 C5 H2C5 1_555 1_555 1_555 109.9 no
C1 C5 H1C5 4_656 1_555 1_555 109.9 no
C1 C5 H2C5 4_656 1_555 1_555 109.9 no
H1C5 C5 H2C5 1_555 1_555 1_555 109.5 no
N1 C6 C7 1_555 1_555 1_555 117.5(4) no
N1 C6 C11 1_555 1_555 1_555 122.5(4) no
C7 C6 C11 1_555 1_555 1_555 120.0(4) no
C6 C7 C8 1_555 1_555 1_555 120.1(4) no
C6 C7 HC7 1_555 1_555 1_555 119.9 no
C8 C7 HC7 1_555 1_555 1_555 119.9 no
O1 C8 C7 1_555 1_555 1_555 125.1(4) no
O1 C8 C9 1_555 1_555 1_555 114.9(4) no
C7 C8 C9 1_555 1_555 1_555 120.0(4) no
O2 C9 C8 1_555 1_555 1_555 114.4(4) no
O2 C9 C10 1_555 1_555 1_555 124.3(4) no
C8 C9 C10 1_555 1_555 1_555 121.3(4) no
C9 C10 C11 1_555 1_555 1_555 120.0(4) no
C9 C10 HC10 1_555 1_555 1_555 120.0 no
C11 C10 HC10 1_555 1_555 1_555 120.0 no
C6 C11 C10 1_555 1_555 1_555 118.5(4) no
C6 C11 C12 1_555 1_555 1_555 117.2(4) no
C10 C11 C12 1_555 1_555 1_555 124.3(4) no
C3 C12 C11 1_555 1_555 1_555 120.7(4) no
C3 C12 HC12 1_555 1_555 1_555 119.7 no
C11 C12 HC12 1_555 1_555 1_555 119.7 no
O1 C13 H1C13 1_555 1_555 1_555 109.5 no
O1 C13 H2C13 1_555 1_555 1_555 109.5 no
O1 C13 H3C13 1_555 1_555 1_555 109.5 no
H1C13 C13 H2C13 1_555 1_555 1_555 109.5 no
H1C13 C13 H3C13 1_555 1_555 1_555 109.5 no
H2C13 C13 H3C13 1_555 1_555 1_555 109.5 no
O2 C14 H1C14 1_555 1_555 1_555 109.5 no
O2 C14 H2C14 1_555 1_555 1_555 109.5 no
O2 C14 H3C14 1_555 1_555 1_555 109.5 no
H1C14 C14 H2C14 1_555 1_555 1_555 109.5 no
H1C14 C14 H3C14 1_555 1_555 1_555 109.5 no
H2C14 C14 H3C14 1_555 1_555 1_555 109.5 no

loop_
_geom_bond_atom_site_label_1
_geom_bond_atom_site_label_2
_geom_bond_site_symmetry_1
_geom_bond_site_symmetry_2
_geom_bond_distance
_geom_bond_publ_flag
O1 C8 1_555 1_555 1.365(4) no
O1 C13 1_555 1_555 1.421(5) no
O2 C9 1_555 1_555 1.375(5) no
O2 C14 1_555 1_555 1.434(4) no
N1 C2 1_555 1_555 1.328(5) no
N1 C6 1_555 1_555 1.371(5) no
C1 C2 1_555 1_555 1.510(6) no
C1 C4 1_555 4_656 1.545(6) no
C1 C5 1_555 1_555 1.532(5) no
C1 HC1 1_555 1_555 1.000 no
C2 C3 1_555 1_555 1.405(5) no
C3 C4 1_555 1_555 1.520(5) no
C3 C12 1_555 1_555 1.368(5) no
C4 H1C4 1_555 1_555 1.000 no
C4 H2C4 1_555 1_555 1.000 no
C5 H1C5 1_555 1_555 1.000 no
C5 H2C5 1_555 1_555 1.000 no
C6 C7 1_555 1_555 1.406(5) no
C6 C11 1_555 1_555 1.407(5) no
C7 C8 1_555 1_555 1.369(5) no
C7 HC7 1_555 1_555 1.000 no
C8 C9 1_555 1_555 1.406(5) no
C9 C10 1_555 1_555 1.352(5) no
C10 C11 1_555 1_555 1.428(5) no
C10 HC10 1_555 1_555 1.000 no
C11 C12 1_555 1_555 1.405(5) no
C12 HC12 1_555 1_555 1.000 no
C13 H1C13 1_555 1_555 1.000 no
C13 H2C13 1_555 1_555 1.000 no
C13 H3C13 1_555 1_555 1.000 no
C14 H1C14 1_555 1_555 1.000 no
C14 H2C14 1_555 1_555 1.000 no
C14 H3C14 1_555 1_555 1.000 no

loop_
_geom_hbond_atom_site_label_D
_geom_hbond_atom_site_label_H
_geom_hbond_atom_site_label_A
_geom_hbond_site_symmetry_A
_geom_hbond_distance_DH
_geom_hbond_distance_HA
_geom_hbond_distance_DA
_geom_hbond_angle_DHA
_geom_hbond_publ_flag
C14 H3C14 N1 7_556 1.00 2.882 3.723(5) 142 yes
C14 H3C14 N1 5_445 1.00 2.958 3.348(5) 104 yes
